data_8106597
loop_
_publ_author_name
'Yuan, Lin'
'Li, Zhong-Yan'
'Yuan, Xian-You'
'Zhang, Min'
'Liu, Fang'

_publ_section_title
;
 Crystal structure of 1,3-dimethyl-2-phenyl-1H-perimidin-3-ium iodide,
 C19H17IN2
;
_journal_issue 4
_journal_name_full 'Zeitschrift f\"ur Kristallographie - New Crystal Structures'
_journal_page_first 541
_journal_page_last 543
_journal_paper_doi 10.1515/ncrs-2016-0302
_journal_volume 232
_journal_year 2017
_chemical_formula_moiety 'C19 H17 N2, I'
_chemical_formula_sum 'C19 H17 I N2'
_chemical_formula_weight 400.25
_space_group_crystal_system monoclinic
_space_group_IT_number 15
_space_group_name_Hall '-C 2yc'
_space_group_name_H-M_alt 'C 1 2/c 1'
_atom_sites_solution_hydrogens geom
_atom_sites_solution_primary direct
_atom_sites_solution_secondary difmap
_cell_angle_alpha 90.00
_cell_angle_beta 111.168(2)
_cell_angle_gamma 90.00
_cell_formula_units_Z 8
_cell_length_a 18.701(4)
_cell_length_b 7.9230(16)
_cell_length_c 24.069(6)
_cell_measurement_reflns_used 9875
_cell_measurement_temperature 296(2)
_cell_measurement_theta_max 27.42
_cell_measurement_theta_min 2.34
_cell_volume 3325.6(13)
_computing_cell_refinement 'SAINT v8.34A (Bruker, 2013)'
_computing_data_reduction 'SAINT v8.34A (Bruker, 2013)'
_computing_molecular_graphics 'Olex2 (Dolomanov et al., 2009)'
_computing_publication_material 'Olex2 (Dolomanov et al., 2009)'
_computing_structure_refinement 'XL (Sheldrick, 2008)'
_computing_structure_solution 'XS (Sheldrick, 2008)'
_diffrn_ambient_temperature 296.15
_diffrn_measured_fraction_theta_full 0.986
_diffrn_measured_fraction_theta_max 0.986
_diffrn_measurement_device_type 'Bruker APEX-II CCD'
_diffrn_measurement_method '\f and \w scans'
_diffrn_radiation_monochromator graphite
_diffrn_radiation_type MoK\a
_diffrn_radiation_wavelength 0.71073
_diffrn_reflns_av_R_equivalents 0.0146
_diffrn_reflns_av_unetI/netI 0.0093
_diffrn_reflns_limit_h_max 22
_diffrn_reflns_limit_h_min -22
_diffrn_reflns_limit_k_max 9
_diffrn_reflns_limit_k_min -9
_diffrn_reflns_limit_l_max 28
_diffrn_reflns_limit_l_min -28
_diffrn_reflns_number 14906
_diffrn_reflns_theta_full 25.01
_diffrn_reflns_theta_max 25.01
_diffrn_reflns_theta_min 1.81
_diffrn_source 'fine-focus sealed tube'
_diffrn_standards_number 0
_exptl_absorpt_coefficient_mu 1.924
_exptl_absorpt_correction_T_max 0.7456
_exptl_absorpt_correction_T_min 0.5777
_exptl_absorpt_correction_type multi-scan
_exptl_absorpt_process_details
;
SADABS-2014/5 (Bruker,2014/5) was used for absorption correction.
wR2(int) was 0.0791 before and 0.0291 after correction.
The Ratio of minimum to maximum transmission is 0.7748.
The \l/2 correction factor is 0.00150.
;
_exptl_crystal_colour Yellow
_exptl_crystal_density_diffrn 1.599
_exptl_crystal_density_method 'not measured'
_exptl_crystal_description block
_exptl_crystal_F_000 1584
_exptl_crystal_size_max 0.38
_exptl_crystal_size_mid 0.36
_exptl_crystal_size_min 0.32
_refine_diff_density_max 0.223
_refine_diff_density_min -0.611
_refine_diff_density_rms 0.041
_refine_ls_extinction_method none
_refine_ls_goodness_of_fit_ref 1.092
_refine_ls_hydrogen_treatment constr
_refine_ls_matrix_type full
_refine_ls_number_parameters 203
_refine_ls_number_reflns 2887
_refine_ls_number_restraints 0
_refine_ls_restrained_S_all 1.092
_refine_ls_R_factor_all 0.0213
_refine_ls_R_factor_gt 0.0201
_refine_ls_shift/su_max 0.001
_refine_ls_shift/su_mean 0.000
_refine_ls_structure_factor_coef Fsqd
_refine_ls_weighting_details 'calc w=1/[\s^2^(Fo^2^)+(0.0162P)^2^+4.1997P] where P=(Fo^2^+2Fc^2^)/3'
_refine_ls_weighting_scheme calc
_refine_ls_wR_factor_gt 0.0454
_refine_ls_wR_factor_ref 0.0462
_reflns_number_gt 2763
_reflns_number_total 2887
_reflns_threshold_expression >2sigma(I)
_cod_data_source_file suppl_ncrs-2016-0302_suppl.cif
_cod_data_source_block 1
_cod_database_code 8106597
_olex2_refinement_description
;
1. Fixed Uiso
 At 1.2 times of:
  All C(H) groups
 At 1.5 times of:
  All C(H,H,H) groups
2.a Aromatic/amide H refined with riding coordinates:
 C9(H9), C16(H16), C3(H3), C17(H17), C15(H15), C8(H8), C19(H19), C18(H18),
 C5(H5), C7(H7), C4(H4)
2.b Idealised Me refined as rotating group:
 C12(H12A,H12B,H12C), C13(H13A,H13B,H13C)
;
_olex2_submission_special_instructions 'No special instructions were received'

loop_
_space_group_symop_id
_space_group_symop_operation_xyz
1 'x, y, z'
2 '-x, y, -z+1/2'
3 'x+1/2, y+1/2, z'
4 '-x+1/2, y+1/2, -z+1/2'
5 '-x, -y, -z'
6 'x, -y, z-1/2'
7 '-x+1/2, -y+1/2, -z'
8 'x+1/2, -y+1/2, z-1/2'

loop_
_atom_site_label
_atom_site_type_symbol
_atom_site_fract_x
_atom_site_fract_y
_atom_site_fract_z
_atom_site_U_iso_or_equiv
_atom_site_adp_type
_atom_site_occupancy
_atom_site_calc_flag
_atom_site_disorder_assembly
_atom_site_disorder_group
_atom_site_site_symmetry_order
_atom_site_refinement_flags_posn
_atom_site_refinement_flags_adp
_atom_site_refinement_flags_occupancy
N1 N 0.02337(10) 0.0880(2) 0.10919(7) 0.0404(4) Uani 1 d . . 1 . . .
N2 N 0.00485(9) 0.3438(2) 0.14921(7) 0.0412(4) Uani 1 d . . 1 . . .
C2 C -0.05664(12) 0.0579(3) 0.08300(9) 0.0415(4) Uani 1 d . . 1 . . .
C14 C 0.13526(12) 0.2481(3) 0.16972(10) 0.0430(5) Uani 1 d . . 1 . . .
C11 C 0.05110(11) 0.2267(2) 0.14101(9) 0.0392(4) Uani 1 d . . 1 . . .
C1 C -0.10546(11) 0.1761(2) 0.09493(8) 0.0396(4) Uani 1 d . . 1 . . .
C6 C -0.18568(12) 0.1482(3) 0.07256(9) 0.0483(5) Uani 1 d . . 1 . . .
C10 C -0.07554(11) 0.3222(3) 0.12880(9) 0.0410(4) Uani 1 d . . 1 . . .
C9 C -0.12331(14) 0.4357(3) 0.14080(11) 0.0569(6) Uani 1 d . . 1 . . .
H9 H -0.1035 0.5329 0.1626 0.068 Uiso 1 calc . . 1 R . .
C16 C 0.25785(14) 0.3241(3) 0.16719(13) 0.0608(6) Uani 1 d . . 1 . . .
H16 H 0.2876 0.3660 0.1466 0.073 Uiso 1 calc . . 1 R . .
C3 C -0.08599(14) -0.0823(3) 0.04876(11) 0.0569(6) Uani 1 d . . 1 . . .
H3 H -0.0537 -0.1605 0.0410 0.068 Uiso 1 calc . . 1 R . .
C17 C 0.29231(13) 0.2778(3) 0.22568(12) 0.0583(6) Uani 1 d . . 1 . . .
H17 H 0.3452 0.2870 0.2445 0.070 Uiso 1 calc . . 1 R . .
C12 C 0.07474(14) -0.0462(3) 0.10397(12) 0.0593(6) Uani 1 d . . 1 . . .
H12A H 0.0642 -0.1485 0.1210 0.089 Uiso 1 calc . . 1 GR . .
H12B H 0.1270 -0.0134 0.1248 0.089 Uiso 1 calc . . 1 GR . .
H12C H 0.0666 -0.0646 0.0627 0.089 Uiso 1 calc . . 1 GR . .
C15 C 0.17931(13) 0.3095(3) 0.13828(11) 0.0539(5) Uani 1 d . . 1 . . .
H15 H 0.1563 0.3402 0.0985 0.065 Uiso 1 calc . . 1 R . .
C8 C -0.20211(15) 0.4040(4) 0.11994(12) 0.0677(7) Uani 1 d . . 1 . . .
H8 H -0.2342 0.4796 0.1292 0.081 Uiso 1 calc . . 1 R . .
C19 C 0.17027(13) 0.2034(3) 0.22913(10) 0.0535(6) Uani 1 d . . 1 . . .
H19 H 0.1409 0.1638 0.2504 0.064 Uiso 1 calc . . 1 R . .
C13 C 0.03612(15) 0.5060(3) 0.17746(13) 0.0628(7) Uani 1 d . . 1 . . .
H13A H 0.0310 0.5131 0.2157 0.094 Uiso 1 calc . . 1 GR . .
H13B H 0.0084 0.5970 0.1527 0.094 Uiso 1 calc . . 1 GR . .
H13C H 0.0893 0.5136 0.1825 0.094 Uiso 1 calc . . 1 GR . .
C18 C 0.24860(13) 0.2178(3) 0.25649(12) 0.0599(6) Uani 1 d . . 1 . . .
H18 H 0.2721 0.1865 0.2962 0.072 Uiso 1 calc . . 1 R . .
C5 C -0.21444(14) 0.0039(3) 0.03718(11) 0.0607(6) Uani 1 d . . 1 . . .
H5 H -0.2670 -0.0164 0.0217 0.073 Uiso 1 calc . . 1 R . .
C7 C -0.23314(14) 0.2659(4) 0.08657(11) 0.0615(6) Uani 1 d . . 1 . . .
H7 H -0.2859 0.2488 0.0729 0.074 Uiso 1 calc . . 1 R . .
C4 C -0.16575(16) -0.1051(3) 0.02568(12) 0.0677(7) Uani 1 d . . 1 . . .
H4 H -0.1859 -0.1983 0.0016 0.081 Uiso 1 calc . . 1 R . .
I2 I 0.0000 0.92943(3) 0.2500 0.04629(7) Uani 1 d . . 2 S T P
I1 I 0.0000 0.5000 0.0000 0.08320(11) Uani 1 d . . 2 S T P

loop_
_atom_site_aniso_label
_atom_site_aniso_U_11
_atom_site_aniso_U_22
_atom_site_aniso_U_33
_atom_site_aniso_U_23
_atom_site_aniso_U_13
_atom_site_aniso_U_12
N1 0.0472(9) 0.0317(9) 0.0457(9) -0.0029(7) 0.0209(8) 0.0001(7)
N2 0.0465(9) 0.0340(9) 0.0450(9) -0.0059(7) 0.0189(7) -0.0032(7)
C2 0.0498(11) 0.0364(11) 0.0399(10) -0.0007(9) 0.0181(9) -0.0044(9)
C14 0.0448(11) 0.0344(10) 0.0538(12) -0.0020(9) 0.0225(9) -0.0030(9)
C11 0.0473(11) 0.0328(10) 0.0418(10) 0.0001(8) 0.0214(9) -0.0017(8)
C1 0.0465(11) 0.0369(11) 0.0359(10) 0.0038(8) 0.0158(8) -0.0004(9)
C6 0.0481(12) 0.0513(13) 0.0438(11) 0.0051(10) 0.0147(9) -0.0030(10)
C10 0.0456(11) 0.0380(11) 0.0397(10) -0.0001(8) 0.0157(8) 0.0026(9)
C9 0.0563(13) 0.0517(14) 0.0624(14) -0.0117(11) 0.0213(11) 0.0073(11)
C16 0.0565(14) 0.0549(15) 0.0879(18) 0.0031(13) 0.0465(14) -0.0061(11)
C3 0.0645(14) 0.0446(13) 0.0630(14) -0.0142(11) 0.0248(12) -0.0088(11)
C17 0.0425(12) 0.0458(13) 0.0882(18) -0.0006(13) 0.0256(12) -0.0049(10)
C12 0.0581(14) 0.0422(13) 0.0812(17) -0.0121(12) 0.0297(13) 0.0054(11)
C15 0.0595(14) 0.0528(13) 0.0589(13) 0.0051(11) 0.0329(11) 0.0007(11)
C8 0.0544(14) 0.0714(18) 0.0786(17) -0.0062(14) 0.0257(13) 0.0167(13)
C19 0.0474(12) 0.0584(14) 0.0575(13) 0.0071(11) 0.0221(10) -0.0122(11)
C13 0.0639(15) 0.0439(13) 0.0825(18) -0.0259(12) 0.0287(13) -0.0089(11)
C18 0.0483(12) 0.0627(15) 0.0638(14) 0.0080(12) 0.0144(11) -0.0087(11)
C5 0.0510(13) 0.0645(16) 0.0613(14) -0.0049(12) 0.0140(11) -0.0155(12)
C7 0.0441(12) 0.0718(17) 0.0666(15) 0.0034(13) 0.0176(11) 0.0038(12)
C4 0.0716(17) 0.0567(16) 0.0704(16) -0.0199(13) 0.0203(13) -0.0231(13)
I2 0.03913(11) 0.04804(12) 0.05832(13) 0.000 0.02556(9) 0.000
I1 0.1408(3) 0.06023(17) 0.05735(15) 0.00793(12) 0.04636(16) 0.03525(16)

loop_
_atom_type_symbol
_atom_type_description
_atom_type_scat_dispersion_real
_atom_type_scat_dispersion_imag
_atom_type_scat_source
C C 0.0033 0.0016 'International Tables Vol C Tables 4.2.6.8 and 6.1.1.4'
H H 0.0000 0.0000 'International Tables Vol C Tables 4.2.6.8 and 6.1.1.4'
I I -0.4742 1.8119 'International Tables Vol C Tables 4.2.6.8 and 6.1.1.4'
N N 0.0061 0.0033 'International Tables Vol C Tables 4.2.6.8 and 6.1.1.4'

loop_
_geom_angle_atom_site_label_1
_geom_angle_atom_site_label_2
_geom_angle_atom_site_label_3
_geom_angle
_geom_angle_site_symmetry_1
_geom_angle_site_symmetry_3
C2 N1 C12 117.23(17) . .
C11 N1 C2 121.56(17) . .
C11 N1 C12 121.02(18) . .
C11 N2 C10 122.08(17) . .
C11 N2 C13 120.39(18) . .
C10 N2 C13 117.44(17) . .
C1 C2 N1 117.05(17) . .
C3 C2 N1 122.1(2) . .
C3 C2 C1 120.8(2) . .
C15 C14 C11 121.6(2) . .
C19 C14 C11 118.54(18) . .
C19 C14 C15 119.9(2) . .
N1 C11 C14 119.33(18) . .
N2 C11 N1 121.40(18) . .
N2 C11 C14 119.23(17) . .
C2 C1 C6 119.62(19) . .
C2 C1 C10 120.86(18) . .
C10 C1 C6 119.51(19) . .
C5 C6 C1 118.5(2) . .
C7 C6 C1 118.5(2) . .
C7 C6 C5 123.0(2) . .
C1 C10 N2 116.75(17) . .
C9 C10 N2 122.71(19) . .
C9 C10 C1 120.5(2) . .
C10 C9 H9 120.3 . .
C10 C9 C8 119.3(2) . .
C8 C9 H9 120.3 . .
C17 C16 H16 119.5 . .
C17 C16 C15 120.9(2) . .
C15 C16 H16 119.5 . .
C2 C3 H3 120.7 . .
C2 C3 C4 118.6(2) . .
C4 C3 H3 120.7 . .
C16 C17 H17 120.1 . .
C16 C17 C18 119.8(2) . .
C18 C17 H17 120.1 . .
N1 C12 H12A 109.5 . .
N1 C12 H12B 109.5 . .
N1 C12 H12C 109.5 . .
H12A C12 H12B 109.5 . .
H12A C12 H12C 109.5 . .
H12B C12 H12C 109.5 . .
C14 C15 H15 120.5 . .
C16 C15 C14 119.0(2) . .
C16 C15 H15 120.5 . .
C9 C8 H8 119.1 . .
C7 C8 C9 121.9(2) . .
C7 C8 H8 119.1 . .
C14 C19 H19 120.1 . .
C18 C19 C14 119.8(2) . .
C18 C19 H19 120.1 . .
N2 C13 H13A 109.5 . .
N2 C13 H13B 109.5 . .
N2 C13 H13C 109.5 . .
H13A C13 H13B 109.5 . .
H13A C13 H13C 109.5 . .
H13B C13 H13C 109.5 . .
C17 C18 C19 120.6(2) . .
C17 C18 H18 119.7 . .
C19 C18 H18 119.7 . .
C6 C5 H5 119.9 . .
C4 C5 C6 120.1(2) . .
C4 C5 H5 119.9 . .
C6 C7 H7 119.9 . .
C8 C7 C6 120.2(2) . .
C8 C7 H7 119.9 . .
C3 C4 H4 118.8 . .
C5 C4 C3 122.3(2) . .
C5 C4 H4 118.8 . .

loop_
_geom_bond_atom_site_label_1
_geom_bond_atom_site_label_2
_geom_bond_distance
_geom_bond_site_symmetry_2
N1 C2 1.418(3) .
N1 C11 1.333(3) .
N1 C12 1.469(3) .
N2 C11 1.331(3) .
N2 C10 1.413(3) .
N2 C13 1.473(3) .
C2 C1 1.408(3) .
C2 C3 1.374(3) .
C14 C11 1.483(3) .
C14 C15 1.392(3) .
C14 C19 1.386(3) .
C1 C6 1.416(3) .
C1 C10 1.410(3) .
C6 C5 1.411(3) .
C6 C7 1.410(3) .
C10 C9 1.370(3) .
C9 H9 0.9300 .
C9 C8 1.397(4) .
C16 H16 0.9300 .
C16 C17 1.370(4) .
C16 C15 1.384(3) .
C3 H3 0.9300 .
C3 C4 1.403(4) .
C17 H17 0.9300 .
C17 C18 1.372(3) .
C12 H12A 0.9600 .
C12 H12B 0.9600 .
C12 H12C 0.9600 .
C15 H15 0.9300 .
C8 H8 0.9300 .
C8 C7 1.357(4) .
C19 H19 0.9300 .
C19 C18 1.377(3) .
C13 H13A 0.9600 .
C13 H13B 0.9600 .
C13 H13C 0.9600 .
C18 H18 0.9300 .
C5 H5 0.9300 .
C5 C4 1.354(4) .
C7 H7 0.9300 .
C4 H4 0.9300 .

loop_
_geom_torsion_atom_site_label_1
_geom_torsion_atom_site_label_2
_geom_torsion_atom_site_label_3
_geom_torsion_atom_site_label_4
_geom_torsion
_geom_torsion_site_symmetry_1
_geom_torsion_site_symmetry_2
_geom_torsion_site_symmetry_3
_geom_torsion_site_symmetry_4
N1 C2 C1 C6 -176.75(17) . . . .
N1 C2 C1 C10 3.3(3) . . . .
N1 C2 C3 C4 178.4(2) . . . .
N2 C10 C9 C8 -178.8(2) . . . .
C2 N1 C11 N2 -0.6(3) . . . .
C2 N1 C11 C14 177.19(17) . . . .
C2 C1 C6 C5 -1.9(3) . . . .
C2 C1 C6 C7 178.2(2) . . . .
C2 C1 C10 N2 0.7(3) . . . .
C2 C1 C10 C9 -179.3(2) . . . .
C2 C3 C4 C5 -1.6(4) . . . .
C14 C19 C18 C17 0.7(4) . . . .
C11 N1 C2 C1 -3.5(3) . . . .
C11 N1 C2 C3 178.2(2) . . . .
C11 N2 C10 C1 -5.0(3) . . . .
C11 N2 C10 C9 174.9(2) . . . .
C11 C14 C15 C16 -178.9(2) . . . .
C11 C14 C19 C18 178.3(2) . . . .
C1 C2 C3 C4 0.2(3) . . . .
C1 C6 C5 C4 0.6(4) . . . .
C1 C6 C7 C8 1.1(4) . . . .
C1 C10 C9 C8 1.0(4) . . . .
C6 C1 C10 N2 -179.25(17) . . . .
C6 C1 C10 C9 0.8(3) . . . .
C6 C5 C4 C3 1.2(4) . . . .
C10 N2 C11 N1 5.0(3) . . . .
C10 N2 C11 C14 -172.76(17) . . . .
C10 C1 C6 C5 178.0(2) . . . .
C10 C1 C6 C7 -1.9(3) . . . .
C10 C9 C8 C7 -1.9(4) . . . .
C9 C8 C7 C6 0.8(4) . . . .
C16 C17 C18 C19 0.1(4) . . . .
C3 C2 C1 C6 1.5(3) . . . .
C3 C2 C1 C10 -178.4(2) . . . .
C17 C16 C15 C14 0.6(4) . . . .
C12 N1 C2 C1 171.59(19) . . . .
C12 N1 C2 C3 -6.7(3) . . . .
C12 N1 C11 N2 -175.5(2) . . . .
C12 N1 C11 C14 2.2(3) . . . .
C15 C14 C11 N1 82.5(3) . . . .
C15 C14 C11 N2 -99.7(2) . . . .
C15 C14 C19 C18 -0.9(4) . . . .
C15 C16 C17 C18 -0.8(4) . . . .
C19 C14 C11 N1 -96.7(2) . . . .
C19 C14 C11 N2 81.1(3) . . . .
C19 C14 C15 C16 0.2(3) . . . .
C13 N2 C11 N1 -171.7(2) . . . .
C13 N2 C11 C14 10.6(3) . . . .
C13 N2 C10 C1 171.82(19) . . . .
C13 N2 C10 C9 -8.3(3) . . . .
C5 C6 C7 C8 -178.8(2) . . . .
C7 C6 C5 C4 -179.5(2) . . . .
